data_7062566
loop_
_publ_author_name
'Niu, Cheng'
'Zheng, Yao'
'Du, Da-Ming'

_publ_section_title
;
 Organocatalytic stereoselective construction of polycyclic
 benzo[b]thiophenes from 2-aminobenzo[b]thiophenes and alkynyl-substituted
 enones
;
_journal_issue 30
_journal_name_full 'New Journal of Chemistry'
_journal_page_first 14515
_journal_page_last 14519
_journal_paper_doi 10.1039/D3NJ02798H
_journal_volume 47
_journal_year 2023
_chemical_absolute_configuration ad
_chemical_formula_sum 'C35 H28 N2 O2 S2'
_chemical_formula_weight 572.71
_chemical_melting_point 442.5(5)
_chemical_name_systematic
'(5bS,12cS,Z)-6-benzylidene-7-tosyl-5b,6,7,12c,13,14-hexahydro-5H-benzo[4',5']thieno- [3',2':5,6]pyrido[3,4-a]carbazole'
_space_group_crystal_system orthorhombic
_space_group_IT_number 19
_space_group_name_Hall 'P 2ac 2ab'
_space_group_name_H-M_alt 'P 21 21 21'
_atom_sites_solution_hydrogens geom
_audit_creation_method SHELXL-2014/7
_audit_update_record
;
2023-06-17 deposited with the CCDC.	2023-07-05 downloaded from the CCDC.
;
_cell_angle_alpha 90
_cell_angle_beta 90
_cell_angle_gamma 90
_cell_formula_units_Z 4
_cell_length_a 9.6474(14)
_cell_length_b 13.1696(19)
_cell_length_c 22.923(3)
_cell_measurement_reflns_used 9893
_cell_measurement_temperature 300(2)
_cell_measurement_theta_max 66.31
_cell_measurement_theta_min 3.86
_cell_volume 2912.4(7)
_computing_structure_refinement 'SHELXL-2014/7 (Sheldrick, 2014)'
_diffrn_ambient_temperature 300(2)
_diffrn_measured_fraction_theta_full 0.992
_diffrn_measured_fraction_theta_max 0.992
_diffrn_measurement_device_type ccd
_diffrn_radiation_type CuK\a
_diffrn_radiation_wavelength 1.54178
_diffrn_reflns_av_R_equivalents 0.0984
_diffrn_reflns_av_unetI/netI 0.0633
_diffrn_reflns_Laue_measured_fraction_full 0.992
_diffrn_reflns_Laue_measured_fraction_max 0.992
_diffrn_reflns_limit_h_max 11
_diffrn_reflns_limit_h_min -11
_diffrn_reflns_limit_k_max 15
_diffrn_reflns_limit_k_min -13
_diffrn_reflns_limit_l_max 27
_diffrn_reflns_limit_l_min -27
_diffrn_reflns_number 30681
_diffrn_reflns_point_group_measured_fraction_full 0.989
_diffrn_reflns_point_group_measured_fraction_max 0.989
_diffrn_reflns_theta_full 67.366
_diffrn_reflns_theta_max 67.366
_diffrn_reflns_theta_min 3.857
_exptl_absorpt_coefficient_mu 1.931
_exptl_absorpt_correction_type multi-scan
_exptl_absorpt_process_details sadabs
_exptl_crystal_colour colorless
_exptl_crystal_density_diffrn 1.306
_exptl_crystal_description Block
_exptl_crystal_F_000 1200
_exptl_crystal_recrystallization_method 'Re-crystallisation from solvent: Perroleum ether/chloroform 1:1'
_exptl_crystal_size_max 0.120
_exptl_crystal_size_mid 0.100
_exptl_crystal_size_min 0.080
_exptl_transmission_factor_max 0.864
_exptl_transmission_factor_min 0.864
_refine_diff_density_max 0.205
_refine_diff_density_min -0.524
_refine_diff_density_rms 0.077
_refine_ls_abs_structure_details
;
 Flack x determined using 1264 quotients [(I+)-(I-)]/[(I+)+(I-)]
 (Parsons, Flack and Wagner, Acta Cryst. B69 (2013) 249-259).
;
_refine_ls_abs_structure_Flack 0.090(13)
_refine_ls_extinction_method none
_refine_ls_goodness_of_fit_ref 1.072
_refine_ls_hydrogen_treatment constr
_refine_ls_matrix_type full
_refine_ls_number_parameters 323
_refine_ls_number_reflns 5189
_refine_ls_number_restraints 0
_refine_ls_restrained_S_all 1.072
_refine_ls_R_factor_all 0.0904
_refine_ls_R_factor_gt 0.0706
_refine_ls_shift/su_max 0.000
_refine_ls_shift/su_mean 0.000
_refine_ls_structure_factor_coef Fsqd
_refine_ls_weighting_details 'w=1/[\s^2^(Fo^2^)+(0.1428P)^2^] where P=(Fo^2^+2Fc^2^)/3'
_refine_ls_weighting_scheme calc
_refine_ls_wR_factor_gt 0.1865
_refine_ls_wR_factor_ref 0.2164
_reflns_Friedel_coverage 0.759
_reflns_Friedel_fraction_full 0.985
_reflns_Friedel_fraction_max 0.985
_reflns_number_gt 3761
_reflns_number_total 5189
_reflns_threshold_expression 'I > 2\s(I)'
_cod_data_source_file d3nj02798h2.cif
_cod_data_source_block 1
_cod_depositor_comments
;
The following automatic conversions were performed:

data item '_chemical_melting_point' value '442-443' was changed to
'442.5(5)' -- the average value was taken and precision was
estimated.

Automatic conversion script
Id: cif_fix_values 8170 2020-07-09 18:12:32Z antanas 

 Adding full bibliography for 7062565--7062566.cif.
;
_cod_original_cell_volume 2912.5(7)
_cod_database_code 7062566
_shelx_shelxl_version_number 2014/7
_shelx_space_group_comment
;
The symmetry employed for this shelxl refinement is uniquely defined
by the following loop, which should always be used as a source of
symmetry information in preference to the above space-group names.
They are only intended as comments.
;
_shelx_estimated_absorpt_t_min 0.801
_shelx_estimated_absorpt_t_max 0.861

loop_
_space_group_symop_operation_xyz
'x, y, z'
'-x+1/2, -y, z+1/2'
'-x, y+1/2, -z+1/2'
'x+1/2, -y+1/2, -z'

loop_
_atom_site_label
_atom_site_type_symbol
_atom_site_fract_x
_atom_site_fract_y
_atom_site_fract_z
_atom_site_U_iso_or_equiv
_atom_site_adp_type
_atom_site_occupancy
_atom_site_site_symmetry_order
_atom_site_calc_flag
_atom_site_refinement_flags_posn
_atom_site_refinement_flags_adp
_atom_site_refinement_flags_occupancy
_atom_site_disorder_assembly
_atom_site_disorder_group
C1 C 0.8221(5) 0.5719(3) 0.83521(19) 0.089(2) Uani 1 1 d G . . . .
H1 H 0.8551 0.6287 0.8155 0.107 Uiso 1 1 calc R U . . .
C2 C 0.8765(5) 0.5461(4) 0.8894(2) 0.102(3) Uani 1 1 d G . . . .
H2 H 0.9459 0.5857 0.9059 0.123 Uiso 1 1 calc R U . . .
C3 C 0.8271(6) 0.4612(5) 0.91876(16) 0.103(3) Uani 1 1 d G . . . .
H3 H 0.8635 0.4440 0.9550 0.124 Uiso 1 1 calc R U . . .
C4 C 0.7234(6) 0.4020(3) 0.89400(18) 0.086(2) Uani 1 1 d G . . . .
H4 H 0.6904 0.3452 0.9137 0.103 Uiso 1 1 calc R U . . .
C5 C 0.6690(5) 0.4278(3) 0.83984(18) 0.0723(17) Uani 1 1 d G . . . .
C6 C 0.7183(5) 0.5127(3) 0.81044(14) 0.0700(16) Uani 1 1 d G . . . .
C7 C 0.6469(7) 0.5272(5) 0.7548(2) 0.0654(15) Uani 1 1 d . . . . .
C8 C 0.5506(7) 0.4541(5) 0.7469(3) 0.0630(14) Uani 1 1 d . . . . .
C9 C 0.5337(7) 0.5005(4) 0.6466(2) 0.0616(14) Uani 1 1 d . . . . .
C10 C 0.5634(7) 0.6088(5) 0.6629(3) 0.0638(15) Uani 1 1 d . . . . .
H10 H 0.4777 0.6372 0.6791 0.077 Uiso 1 1 calc R U . . .
C11 C 0.6744(7) 0.6116(5) 0.7123(2) 0.0631(15) Uani 1 1 d . . . . .
H11 H 0.6627 0.6758 0.7333 0.076 Uiso 1 1 calc R U . . .
C12 C 0.8212(7) 0.6117(5) 0.6858(3) 0.0709(16) Uani 1 1 d . . . . .
H12A H 0.8892 0.6042 0.7166 0.085 Uiso 1 1 calc R U . . .
H12B H 0.8309 0.5546 0.6594 0.085 Uiso 1 1 calc R U . . .
C13 C 0.8485(7) 0.7108(5) 0.6526(3) 0.0711(16) Uani 1 1 d . . . . .
H13A H 0.8560 0.7669 0.6798 0.085 Uiso 1 1 calc R U . . .
H13B H 0.9349 0.7058 0.6311 0.085 Uiso 1 1 calc R U . . .
C14 C 0.7311(7) 0.7290(5) 0.6113(3) 0.0659(15) Uani 1 1 d . . . . .
C15 C 0.6081(7) 0.6767(5) 0.6153(3) 0.0644(15) Uani 1 1 d . . . . .
C16 C 0.5873(4) 0.7808(3) 0.53805(17) 0.0697(16) Uani 1 1 d G . . . .
C17 C 0.7168(5) 0.7987(3) 0.56258(15) 0.0710(16) Uani 1 1 d G . . . .
C18 C 0.8036(4) 0.8720(3) 0.5387(2) 0.0810(19) Uani 1 1 d G . . . .
H18 H 0.8903 0.8840 0.5551 0.097 Uiso 1 1 calc R U . . .
C19 C 0.7610(5) 0.9274(3) 0.4903(2) 0.088(2) Uani 1 1 d G . . . .
H19 H 0.8191 0.9764 0.4744 0.106 Uiso 1 1 calc R U . . .
C20 C 0.6315(5) 0.9095(3) 0.46579(16) 0.084(2) Uani 1 1 d G . . . .
H20 H 0.6030 0.9466 0.4334 0.101 Uiso 1 1 calc R U . . .
C21 C 0.5447(4) 0.8362(3) 0.48965(17) 0.080(2) Uani 1 1 d G . . . .
H21 H 0.4581 0.8243 0.4732 0.096 Uiso 1 1 calc R U . . .
C22 C 0.5720(8) 0.4551(5) 0.5970(3) 0.0703(16) Uani 1 1 d . . . . .
H22 H 0.6111 0.4990 0.5698 0.084 Uiso 1 1 calc R U . . .
C23 C 0.5641(6) 0.3483(3) 0.5768(2) 0.0786(19) Uani 1 1 d G . . . .
C28 C 0.4841(6) 0.2733(4) 0.6031(2) 0.097(2) Uani 1 1 d G . . . .
H28 H 0.4310 0.2887 0.6358 0.117 Uiso 1 1 calc R U . . .
C27 C 0.4834(7) 0.1754(3) 0.5804(3) 0.115(3) Uani 1 1 d G . . . .
H27 H 0.4299 0.1252 0.5980 0.138 Uiso 1 1 calc R U . . .
C26 C 0.5627(9) 0.1524(4) 0.5316(3) 0.139(4) Uani 1 1 d G . . . .
H26 H 0.5623 0.0869 0.5164 0.166 Uiso 1 1 calc R U . . .
C25 C 0.6428(9) 0.2274(5) 0.5053(3) 0.154(5) Uani 1 1 d G . . . .
H25 H 0.6958 0.2120 0.4726 0.185 Uiso 1 1 calc R U . . .
C24 C 0.6434(8) 0.3253(4) 0.5280(2) 0.123(4) Uani 1 1 d G . . . .
H24 H 0.6970 0.3754 0.5104 0.147 Uiso 1 1 calc R U . . .
C29 C 0.2445(5) 0.5481(3) 0.73764(18) 0.0709(16) Uani 1 1 d G . . . .
C34 C 0.1993(5) 0.6330(4) 0.70704(16) 0.0807(18) Uani 1 1 d G . . . .
H34 H 0.1980 0.6322 0.6665 0.097 Uiso 1 1 calc R U . . .
C33 C 0.1561(5) 0.7190(3) 0.7371(3) 0.092(2) Uani 1 1 d G . . . .
H33 H 0.1259 0.7758 0.7166 0.110 Uiso 1 1 calc R U . . .
C32 C 0.1582(6) 0.7202(4) 0.7977(3) 0.100(3) Uani 1 1 d G . . . .
C31 C 0.2034(6) 0.6353(5) 0.82830(16) 0.101(3) Uani 1 1 d G . . . .
H31 H 0.2047 0.6361 0.8689 0.121 Uiso 1 1 calc R U . . .
C30 C 0.2466(6) 0.5492(4) 0.79826(18) 0.091(2) Uani 1 1 d G . . . .
H30 H 0.2768 0.4924 0.8187 0.109 Uiso 1 1 calc R U . . .
C35 C 0.1090(13) 0.8141(9) 0.8291(6) 0.143(4) Uani 1 1 d . . . . .
H35A H 0.0535 0.8544 0.8031 0.215 Uiso 1 1 calc R U . . .
H35B H 0.1877 0.8530 0.8417 0.215 Uiso 1 1 calc R U . . .
H35C H 0.0546 0.7948 0.8623 0.215 Uiso 1 1 calc R U . . .
N1 N 0.4718(5) 0.4435(4) 0.69418(19) 0.0638(12) Uani 1 1 d . . . . .
N2 N 0.5199(6) 0.7091(4) 0.5706(2) 0.0721(14) Uani 1 1 d . . . . .
H2A H 0.4370 0.6875 0.5645 0.087 Uiso 1 1 calc R U . . .
O1 O 0.2688(5) 0.3532(3) 0.7348(2) 0.0804(13) Uani 1 1 d . . . . .
O2 O 0.2474(5) 0.4458(4) 0.64093(19) 0.0799(13) Uani 1 1 d . . . . .
S1 S 0.29846(17) 0.44027(13) 0.69973(7) 0.0683(4) Uani 1 1 d . . . . .
S2 S 0.5385(2) 0.36561(13) 0.80264(7) 0.0747(5) Uani 1 1 d . . . . .

loop_
_atom_site_aniso_label
_atom_site_aniso_U_11
_atom_site_aniso_U_22
_atom_site_aniso_U_33
_atom_site_aniso_U_23
_atom_site_aniso_U_13
_atom_site_aniso_U_12
C1 0.080(5) 0.120(6) 0.068(4) 0.000(4) -0.010(4) -0.019(5)
C2 0.089(6) 0.144(8) 0.073(4) 0.003(5) -0.011(4) -0.019(6)
C3 0.086(5) 0.154(8) 0.069(4) 0.005(5) -0.013(4) -0.006(6)
C4 0.082(5) 0.100(5) 0.075(4) 0.015(4) -0.007(4) 0.000(4)
C5 0.068(4) 0.084(4) 0.065(3) 0.005(3) -0.004(3) 0.002(3)
C6 0.070(4) 0.079(4) 0.061(3) -0.002(3) -0.005(3) -0.007(3)
C7 0.072(4) 0.071(4) 0.053(3) 0.001(3) -0.001(3) 0.003(3)
C8 0.060(3) 0.066(3) 0.063(3) -0.002(3) -0.007(3) -0.004(3)
C9 0.069(4) 0.057(3) 0.058(3) 0.002(2) -0.004(3) -0.006(3)
C10 0.065(4) 0.062(3) 0.064(3) -0.001(3) 0.004(3) -0.004(3)
C11 0.065(4) 0.062(3) 0.062(3) -0.001(3) 0.003(3) -0.009(3)
C12 0.065(4) 0.079(4) 0.068(3) 0.000(3) 0.005(3) -0.005(3)
C13 0.068(4) 0.075(4) 0.071(3) -0.003(3) 0.005(3) -0.013(3)
C14 0.066(4) 0.067(4) 0.065(3) 0.002(3) 0.006(3) -0.006(3)
C15 0.071(4) 0.062(3) 0.060(3) 0.002(3) 0.002(3) -0.004(3)
C16 0.085(5) 0.059(3) 0.064(3) 0.003(3) 0.007(3) -0.005(3)
C17 0.082(5) 0.059(3) 0.072(3) 0.002(3) 0.016(3) -0.004(3)
C18 0.080(5) 0.066(4) 0.097(4) 0.004(3) 0.020(4) -0.009(4)
C19 0.103(6) 0.073(4) 0.088(5) 0.015(4) 0.032(4) 0.003(4)
C20 0.109(6) 0.068(4) 0.076(4) 0.008(3) 0.018(4) 0.007(4)
C21 0.107(6) 0.066(4) 0.068(3) 0.008(3) 0.006(4) -0.007(4)
C22 0.084(4) 0.063(4) 0.064(3) -0.003(3) 0.004(3) 0.001(3)
C23 0.091(5) 0.073(4) 0.071(4) -0.010(3) -0.005(4) 0.003(4)
C28 0.099(6) 0.074(5) 0.119(5) -0.017(4) 0.019(5) -0.011(4)
C27 0.117(8) 0.070(5) 0.157(8) -0.025(5) 0.019(7) -0.006(5)
C26 0.177(12) 0.095(7) 0.143(8) -0.057(6) 0.021(8) -0.003(7)
C25 0.238(16) 0.098(8) 0.127(7) -0.031(6) 0.057(10) 0.004(9)
C24 0.186(12) 0.096(6) 0.087(5) -0.015(5) 0.033(6) -0.006(7)
C29 0.062(4) 0.078(4) 0.072(4) 0.005(3) 0.006(3) -0.003(3)
C34 0.072(4) 0.075(4) 0.096(5) 0.011(4) -0.001(4) 0.001(4)
C33 0.072(5) 0.074(5) 0.130(6) -0.002(4) -0.003(5) -0.002(4)
C32 0.070(4) 0.099(6) 0.131(7) -0.031(5) 0.005(5) -0.011(4)
C31 0.088(6) 0.121(7) 0.094(5) -0.025(5) 0.007(5) 0.004(5)
C30 0.083(5) 0.108(6) 0.082(4) 0.002(4) 0.000(4) 0.010(4)
C35 0.106(8) 0.127(8) 0.197(11) -0.066(8) -0.012(8) 0.018(7)
N1 0.069(3) 0.061(3) 0.061(2) 0.005(2) 0.001(2) -0.011(2)
N2 0.078(4) 0.069(3) 0.069(3) 0.011(2) -0.001(3) -0.012(3)
O1 0.080(3) 0.070(3) 0.092(3) 0.025(2) 0.001(3) -0.014(2)
O2 0.075(3) 0.094(3) 0.071(3) 0.003(2) -0.017(2) -0.002(3)
S1 0.0651(9) 0.0680(9) 0.0720(8) 0.0067(7) -0.0030(7) -0.0056(7)
S2 0.0782(11) 0.0706(9) 0.0754(9) 0.0122(7) -0.0061(9) -0.0048(8)

loop_
_atom_type_symbol
_atom_type_description
_atom_type_scat_dispersion_real
_atom_type_scat_dispersion_imag
_atom_type_scat_source
C C 0.0181 0.0091 'International Tables Vol C Tables 4.2.6.8 and 6.1.1.4'
H H 0.0000 0.0000 'International Tables Vol C Tables 4.2.6.8 and 6.1.1.4'
N N 0.0311 0.0180 'International Tables Vol C Tables 4.2.6.8 and 6.1.1.4'
O O 0.0492 0.0322 'International Tables Vol C Tables 4.2.6.8 and 6.1.1.4'
S S 0.3331 0.5567 'International Tables Vol C Tables 4.2.6.8 and 6.1.1.4'

loop_
_geom_angle_atom_site_label_1
_geom_angle_atom_site_label_2
_geom_angle_atom_site_label_3
_geom_angle
_geom_angle_site_symmetry_1
_geom_angle_site_symmetry_3
_geom_angle_publ_flag
C2 C1 C6 120.0 . . ?
C2 C1 H1 120.0 . . ?
C6 C1 H1 120.0 . . ?
C1 C2 C3 120.0 . . ?
C1 C2 H2 120.0 . . ?
C3 C2 H2 120.0 . . ?
C4 C3 C2 120.0 . . ?
C4 C3 H3 120.0 . . ?
C2 C3 H3 120.0 . . ?
C5 C4 C3 120.0 . . ?
C5 C4 H4 120.0 . . ?
C3 C4 H4 120.0 . . ?
C4 C5 C6 120.0 . . ?
C4 C5 S2 126.9(2) . . ?
C6 C5 S2 113.1(2) . . ?
C5 C6 C1 120.0 . . ?
C5 C6 C7 111.5(4) . . ?
C1 C6 C7 128.5(4) . . ?
C8 C7 C6 110.4(5) . . ?
C8 C7 C11 124.2(5) . . ?
C6 C7 C11 125.4(5) . . ?
C7 C8 N1 123.2(5) . . ?
C7 C8 S2 115.3(5) . . ?
N1 C8 S2 121.3(4) . . ?
C22 C9 N1 121.4(6) . . ?
C22 C9 C10 125.8(6) . . ?
N1 C9 C10 112.4(5) . . ?
C15 C10 C9 116.5(5) . . ?
C15 C10 C11 108.8(5) . . ?
C9 C10 C11 109.6(5) . . ?
C15 C10 H10 107.2 . . ?
C9 C10 H10 107.2 . . ?
C11 C10 H10 107.2 . . ?
C7 C11 C12 114.8(6) . . ?
C7 C11 C10 109.4(5) . . ?
C12 C11 C10 110.2(5) . . ?
C7 C11 H11 107.4 . . ?
C12 C11 H11 107.4 . . ?
C10 C11 H11 107.4 . . ?
C13 C12 C11 110.8(6) . . ?
C13 C12 H12A 109.5 . . ?
C11 C12 H12A 109.5 . . ?
C13 C12 H12B 109.5 . . ?
C11 C12 H12B 109.5 . . ?
H12A C12 H12B 108.1 . . ?
C14 C13 C12 108.7(5) . . ?
C14 C13 H13A 110.0 . . ?
C12 C13 H13A 110.0 . . ?
C14 C13 H13B 110.0 . . ?
C12 C13 H13B 110.0 . . ?
H13A C13 H13B 108.3 . . ?
C15 C14 C17 106.6(5) . . ?
C15 C14 C13 122.2(6) . . ?
C17 C14 C13 131.2(5) . . ?
C14 C15 N2 109.0(5) . . ?
C14 C15 C10 127.2(6) . . ?
N2 C15 C10 123.3(6) . . ?
N2 C16 C17 108.9(4) . . ?
N2 C16 C21 131.0(4) . . ?
C17 C16 C21 120.0 . . ?
C18 C17 C16 120.0 . . ?
C18 C17 C14 133.2(4) . . ?
C16 C17 C14 106.8(4) . . ?
C17 C18 C19 120.0 . . ?
C17 C18 H18 120.0 . . ?
C19 C18 H18 120.0 . . ?
C20 C19 C18 120.0 . . ?
C20 C19 H19 120.0 . . ?
C18 C19 H19 120.0 . . ?
C21 C20 C19 120.0 . . ?
C21 C20 H20 120.0 . . ?
C19 C20 H20 120.0 . . ?
C20 C21 C16 120.0 . . ?
C20 C21 H21 120.0 . . ?
C16 C21 H21 120.0 . . ?
C9 C22 C23 132.5(6) . . ?
C9 C22 H22 113.8 . . ?
C23 C22 H22 113.8 . . ?
C28 C23 C24 120.0 . . ?
C28 C23 C22 124.6(4) . . ?
C24 C23 C22 115.4(4) . . ?
C23 C28 C27 120.0 . . ?
C23 C28 H28 120.0 . . ?
C27 C28 H28 120.0 . . ?
C26 C27 C28 120.0 . . ?
C26 C27 H27 120.0 . . ?
C28 C27 H27 120.0 . . ?
C27 C26 C25 120.0 . . ?
C27 C26 H26 120.0 . . ?
C25 C26 H26 120.0 . . ?
C24 C25 C26 120.0 . . ?
C24 C25 H25 120.0 . . ?
C26 C25 H25 120.0 . . ?
C25 C24 C23 120.0 . . ?
C25 C24 H24 120.0 . . ?
C23 C24 H24 120.0 . . ?
C34 C29 C30 120.0 . . ?
C34 C29 S1 119.8(3) . . ?
C30 C29 S1 120.2(3) . . ?
C29 C34 C33 120.0 . . ?
C29 C34 H34 120.0 . . ?
C33 C34 H34 120.0 . . ?
C32 C33 C34 120.0 . . ?
C32 C33 H33 120.0 . . ?
C34 C33 H33 120.0 . . ?
C33 C32 C31 120.0 . . ?
C33 C32 C35 118.8(6) . . ?
C31 C32 C35 121.2(6) . . ?
C30 C31 C32 120.0 . . ?
C30 C31 H31 120.0 . . ?
C32 C31 H31 120.0 . . ?
C31 C30 C29 120.0 . . ?
C31 C30 H30 120.0 . . ?
C29 C30 H30 120.0 . . ?
C32 C35 H35A 109.5 . . ?
C32 C35 H35B 109.5 . . ?
H35A C35 H35B 109.5 . . ?
C32 C35 H35C 109.5 . . ?
H35A C35 H35C 109.5 . . ?
H35B C35 H35C 109.5 . . ?
C8 N1 C9 111.4(5) . . ?
C8 N1 S1 117.8(4) . . ?
C9 N1 S1 118.7(4) . . ?
C16 N2 C15 108.6(5) . . ?
C16 N2 H2A 125.7 . . ?
C15 N2 H2A 125.7 . . ?
O1 S1 O2 119.9(3) . . ?
O1 S1 N1 105.2(3) . . ?
O2 S1 N1 105.6(3) . . ?
O1 S1 C29 108.3(3) . . ?
O2 S1 C29 108.9(3) . . ?
N1 S1 C29 108.3(3) . . ?
C5 S2 C8 89.8(3) . . ?

loop_
_geom_bond_atom_site_label_1
_geom_bond_atom_site_label_2
_geom_bond_distance
_geom_bond_site_symmetry_2
_geom_bond_publ_flag
C1 C2 1.3900 . ?
C1 C6 1.3900 . ?
C1 H1 0.9300 . ?
C2 C3 1.3900 . ?
C2 H2 0.9300 . ?
C3 C4 1.3900 . ?
C3 H3 0.9300 . ?
C4 C5 1.3900 . ?
C4 H4 0.9300 . ?
C5 C6 1.3900 . ?
C5 S2 1.727(4) . ?
C6 C7 1.462(7) . ?
C7 C8 1.350(9) . ?
C7 C11 1.502(8) . ?
C8 N1 1.434(7) . ?
C8 S2 1.734(6) . ?
C9 C22 1.336(9) . ?
C9 N1 1.453(7) . ?
C9 C10 1.503(8) . ?
C10 C15 1.477(8) . ?
C10 C11 1.558(9) . ?
C10 H10 0.9800 . ?
C11 C12 1.542(9) . ?
C11 H11 0.9800 . ?
C12 C13 1.533(9) . ?
C12 H12A 0.9700 . ?
C12 H12B 0.9700 . ?
C13 C14 1.495(9) . ?
C13 H13A 0.9700 . ?
C13 H13B 0.9700 . ?
C14 C15 1.374(9) . ?
C14 C17 1.453(7) . ?
C15 N2 1.399(8) . ?
C16 N2 1.368(6) . ?
C16 C17 1.3900 . ?
C16 C21 1.3900 . ?
C17 C18 1.3900 . ?
C18 C19 1.3900 . ?
C18 H18 0.9300 . ?
C19 C20 1.3900 . ?
C19 H19 0.9300 . ?
C20 C21 1.3900 . ?
C20 H20 0.9300 . ?
C21 H21 0.9300 . ?
C22 C23 1.482(7) . ?
C22 H22 0.9300 . ?
C23 C28 1.3900 . ?
C23 C24 1.3900 . ?
C28 C27 1.3900 . ?
C28 H28 0.9300 . ?
C27 C26 1.3900 . ?
C27 H27 0.9300 . ?
C26 C25 1.3900 . ?
C26 H26 0.9300 . ?
C25 C24 1.3900 . ?
C25 H25 0.9300 . ?
C24 H24 0.9300 . ?
C29 C34 1.3900 . ?
C29 C30 1.3900 . ?
C29 S1 1.744(4) . ?
C34 C33 1.3900 . ?
C34 H34 0.9300 . ?
C33 C32 1.3900 . ?
C33 H33 0.9300 . ?
C32 C31 1.3900 . ?
C32 C35 1.507(11) . ?
C31 C30 1.3900 . ?
C31 H31 0.9300 . ?
C30 H30 0.9300 . ?
C35 H35A 0.9600 . ?
C35 H35B 0.9600 . ?
C35 H35C 0.9600 . ?
N1 S1 1.677(6) . ?
N2 H2A 0.8600 . ?
O1 S1 1.429(4) . ?
O2 S1 1.437(5) . ?

loop_
_geom_torsion_atom_site_label_1
_geom_torsion_atom_site_label_2
_geom_torsion_atom_site_label_3
_geom_torsion_atom_site_label_4
_geom_torsion
_geom_torsion_site_symmetry_1
_geom_torsion_site_symmetry_2
_geom_torsion_site_symmetry_3
_geom_torsion_site_symmetry_4
_geom_torsion_publ_flag
C6 C1 C2 C3 0.0 . . . . ?
C1 C2 C3 C4 0.0 . . . . ?
C2 C3 C4 C5 0.0 . . . . ?
C3 C4 C5 C6 0.0 . . . . ?
C3 C4 C5 S2 -178.8(4) . . . . ?
C4 C5 C6 C1 0.0 . . . . ?
S2 C5 C6 C1 178.9(4) . . . . ?
C4 C5 C6 C7 -179.4(5) . . . . ?
S2 C5 C6 C7 -0.4(4) . . . . ?
C2 C1 C6 C5 0.0 . . . . ?
C2 C1 C6 C7 179.3(6) . . . . ?
C5 C6 C7 C8 0.4(6) . . . . ?
C1 C6 C7 C8 -178.9(5) . . . . ?
C5 C6 C7 C11 179.8(5) . . . . ?
C1 C6 C7 C11 0.5(9) . . . . ?
C6 C7 C8 N1 -174.7(6) . . . . ?
C11 C7 C8 N1 5.9(10) . . . . ?
C6 C7 C8 S2 -0.3(7) . . . . ?
C11 C7 C8 S2 -179.7(5) . . . . ?
C22 C9 C10 C15 15.4(10) . . . . ?
N1 C9 C10 C15 -171.7(5) . . . . ?
C22 C9 C10 C11 -108.5(7) . . . . ?
N1 C9 C10 C11 64.3(7) . . . . ?
C8 C7 C11 C12 -117.3(7) . . . . ?
C6 C7 C11 C12 63.4(8) . . . . ?
C8 C7 C11 C10 7.1(9) . . . . ?
C6 C7 C11 C10 -172.2(6) . . . . ?
C15 C10 C11 C7 -167.9(5) . . . . ?
C9 C10 C11 C7 -39.5(7) . . . . ?
C15 C10 C11 C12 -40.9(7) . . . . ?
C9 C10 C11 C12 87.5(6) . . . . ?
C7 C11 C12 C13 -169.1(5) . . . . ?
C10 C11 C12 C13 66.9(7) . . . . ?
C11 C12 C13 C14 -50.7(7) . . . . ?
C12 C13 C14 C15 14.2(8) . . . . ?
C12 C13 C14 C17 -166.4(6) . . . . ?
C17 C14 C15 N2 1.3(7) . . . . ?
C13 C14 C15 N2 -179.1(6) . . . . ?
C17 C14 C15 C10 -170.0(6) . . . . ?
C13 C14 C15 C10 9.6(10) . . . . ?
C9 C10 C15 C14 -119.8(7) . . . . ?
C11 C10 C15 C14 4.6(9) . . . . ?
C9 C10 C15 N2 70.1(9) . . . . ?
C11 C10 C15 N2 -165.5(6) . . . . ?
N2 C16 C17 C18 -177.4(4) . . . . ?
C21 C16 C17 C18 0.0 . . . . ?
N2 C16 C17 C14 3.2(4) . . . . ?
C21 C16 C17 C14 -179.4(4) . . . . ?
C15 C14 C17 C18 178.0(4) . . . . ?
C13 C14 C17 C18 -1.5(10) . . . . ?
C15 C14 C17 C16 -2.7(6) . . . . ?
C13 C14 C17 C16 177.7(6) . . . . ?
C16 C17 C18 C19 0.0 . . . . ?
C14 C17 C18 C19 179.2(6) . . . . ?
C17 C18 C19 C20 0.0 . . . . ?
C18 C19 C20 C21 0.0 . . . . ?
C19 C20 C21 C16 0.0 . . . . ?
N2 C16 C21 C20 176.7(5) . . . . ?
C17 C16 C21 C20 0.0 . . . . ?
N1 C9 C22 C23 0.5(12) . . . . ?
C10 C9 C22 C23 172.8(7) . . . . ?
C9 C22 C23 C28 14.9(11) . . . . ?
C9 C22 C23 C24 -165.5(8) . . . . ?
C24 C23 C28 C27 0.0 . . . . ?
C22 C23 C28 C27 179.6(6) . . . . ?
C23 C28 C27 C26 0.0 . . . . ?
C28 C27 C26 C25 0.0 . . . . ?
C27 C26 C25 C24 0.0 . . . . ?
C26 C25 C24 C23 0.0 . . . . ?
C28 C23 C24 C25 0.0 . . . . ?
C22 C23 C24 C25 -179.6(6) . . . . ?
C30 C29 C34 C33 0.0 . . . . ?
S1 C29 C34 C33 179.9(4) . . . . ?
C29 C34 C33 C32 0.0 . . . . ?
C34 C33 C32 C31 0.0 . . . . ?
C34 C33 C32 C35 -179.2(7) . . . . ?
C33 C32 C31 C30 0.0 . . . . ?
C35 C32 C31 C30 179.2(7) . . . . ?
C32 C31 C30 C29 0.0 . . . . ?
C34 C29 C30 C31 0.0 . . . . ?
S1 C29 C30 C31 -179.9(4) . . . . ?
C7 C8 N1 C9 15.8(9) . . . . ?
S2 C8 N1 C9 -158.3(5) . . . . ?
C7 C8 N1 S1 -126.3(6) . . . . ?
S2 C8 N1 S1 59.6(6) . . . . ?
C22 C9 N1 C8 122.3(7) . . . . ?
C10 C9 N1 C8 -50.9(7) . . . . ?
C22 C9 N1 S1 -96.0(7) . . . . ?
C10 C9 N1 S1 90.9(6) . . . . ?
C17 C16 N2 C15 -2.5(5) . . . . ?
C21 C16 N2 C15 -179.5(4) . . . . ?
C14 C15 N2 C16 0.7(7) . . . . ?
C10 C15 N2 C16 172.3(5) . . . . ?
C8 N1 S1 O1 -61.2(5) . . . . ?
C9 N1 S1 O1 159.5(4) . . . . ?
C8 N1 S1 O2 171.0(4) . . . . ?
C9 N1 S1 O2 31.7(5) . . . . ?
C8 N1 S1 C29 54.5(5) . . . . ?
C9 N1 S1 C29 -84.9(5) . . . . ?
C34 C29 S1 O1 -149.5(3) . . . . ?
C30 C29 S1 O1 30.4(4) . . . . ?
C34 C29 S1 O2 -17.6(4) . . . . ?
C30 C29 S1 O2 162.4(3) . . . . ?
C34 C29 S1 N1 96.8(3) . . . . ?
C30 C29 S1 N1 -83.2(3) . . . . ?
C4 C5 S2 C8 179.1(4) . . . . ?
C6 C5 S2 C8 0.2(3) . . . . ?
C7 C8 S2 C5 0.0(5) . . . . ?
N1 C8 S2 C5 174.6(5) . . . . ?
